data_2100141
loop_
_publ_author_name
'Glidewell, Christopher'
'Low, John N.'
'Skakle, Janet M.S.'
'Wardell, Solange M. S. V.'
'Wardell, James L.'

_publ_section_title
;
 Isomeric <i>N</i>-(iodophenyl)nitrophthalimides: interplay of
 C---H&#x00B7;&#x00B7;&#x00B7;O hydrogen bonds,
 iodo&#x00B7;&#x00B7;&#x00B7;nitro and
 iodo&#x00B7;&#x00B7;&#x00B7;carbonyl interactions, and aromatic
 \p&#x00B7;&#x00B7;&#x00B7;\p stacking interactions
;
_journal_issue 2
_journal_name_full 'Acta Crystallographica Section B'
_journal_page_first 227
_journal_page_last 237
_journal_paper_doi 10.1107/S0108768105004234
_journal_volume 61
_journal_year 2005
_chemical_formula_moiety 'C14 H7 I N2 O4'
_chemical_formula_sum 'C14 H7 I N2 O4'
_chemical_formula_weight 394.12
_chemical_name_systematic
;
N-(3-Iodophenyl)-4-nitrophthalimide
;
_space_group_IT_number 14
_symmetry_cell_setting monoclinic
_symmetry_space_group_name_Hall '-P 2ybc'
_symmetry_space_group_name_H-M 'P 1 21/c 1'
_atom_sites_solution_hydrogens geom
_atom_sites_solution_primary direct
_atom_sites_solution_secondary difmap
_cell_angle_alpha 90.00
_cell_angle_beta 97.960(3)
_cell_angle_gamma 90.00
_cell_formula_units_Z 4
_cell_length_a 7.9592(9)
_cell_length_b 6.5708(7)
_cell_length_c 25.648(3)
_cell_measurement_reflns_used 4808
_cell_measurement_temperature 291(2)
_cell_measurement_theta_max 32.59
_cell_measurement_theta_min 2.58
_cell_volume 1328.4(3)
_computing_cell_refinement 'SAINT (Bruker, 2000)'
_computing_data_collection 'SMART (Bruker, 1998)'
_computing_data_reduction 'SAINT (Bruker, 2000)'
_computing_molecular_graphics 'PLATON (Spek, 2003)'
_computing_publication_material 'SHELXL-97 and PRPKAPPA (Ferguson, 1999)'
_computing_structure_refinement 'OSCAIL &SHELXL-97 (Sheldrick, 1997)'
_computing_structure_solution 'OSCAIL (McArdle, 2003) & SHELXS-97 (Sheldrick, 1997)'
_diffrn_ambient_temperature 120(2)
_diffrn_measured_fraction_theta_full 0.995
_diffrn_measured_fraction_theta_max 0.995
_diffrn_measurement_device_type 'Bruker SMART 1000 CCD area detector'
_diffrn_measurement_method '\f and \w scans'
_diffrn_radiation_monochromator graphite
_diffrn_radiation_source 'fine-focus sealed X-ray tube'
_diffrn_radiation_type 'Mo K\a'
_diffrn_radiation_wavelength 0.71073
_diffrn_reflns_av_R_equivalents 0.0855
_diffrn_reflns_av_sigmaI/netI 0.1574
_diffrn_reflns_limit_h_max 12
_diffrn_reflns_limit_h_min -11
_diffrn_reflns_limit_k_max 9
_diffrn_reflns_limit_k_min -6
_diffrn_reflns_limit_l_max 38
_diffrn_reflns_limit_l_min -36
_diffrn_reflns_number 13842
_diffrn_reflns_theta_full 32.59
_diffrn_reflns_theta_max 32.59
_diffrn_reflns_theta_min 2.58
_diffrn_standards_decay_% nil
_exptl_absorpt_coefficient_mu 2.428
_exptl_absorpt_correction_T_max 0.953
_exptl_absorpt_correction_T_min 0.539
_exptl_absorpt_correction_type multi-scan
_exptl_absorpt_process_details '(SADABS; Bruker, 2000)'
_exptl_crystal_colour brown
_exptl_crystal_density_diffrn 1.971
_exptl_crystal_density_method 'not measured'
_exptl_crystal_description plate
_exptl_crystal_F_000 760
_exptl_crystal_size_max 0.29
_exptl_crystal_size_mid 0.11
_exptl_crystal_size_min 0.02
_refine_diff_density_max 0.700
_refine_diff_density_min -0.347
_refine_ls_extinction_method none
_refine_ls_goodness_of_fit_ref 0.766
_refine_ls_hydrogen_treatment constr
_refine_ls_matrix_type full
_refine_ls_number_parameters 190
_refine_ls_number_reflns 4808
_refine_ls_number_restraints 0
_refine_ls_restrained_S_all 0.766
_refine_ls_R_factor_all 0.2007
_refine_ls_R_factor_gt 0.0488
_refine_ls_shift/su_max 0.000
_refine_ls_shift/su_mean 0.000
_refine_ls_structure_factor_coef Fsqd
_refine_ls_weighting_details 'w=1/[\s^2^(Fo^2^)+(0.0320P)^2^] where P=(Fo^2^+2Fc^2^)/3'
_refine_ls_weighting_scheme calc
_refine_ls_wR_factor_gt 0.0730
_refine_ls_wR_factor_ref 0.0974
_reflns_number_gt 1564
_reflns_number_total 4808
_reflns_threshold_expression I>2\s(I)
_cod_data_source_file bm5022.cif
_cod_data_source_block II
_cod_depositor_comments
;
The following automatic conversions were performed:

'_exptl_absorpt_correction_type' value 'Multi-scan' changed to
'multi-scan' according to
/home/saulius/struct/CIF-dictionaries/cif_core.dic dictionary named
'cif_core.dic' version 2.4.1 from 2010-06-29.

Automatic conversion script
Id: cif_fix_values 1715 2011-07-08 13:25:40Z adriana 
;
_cod_original_sg_symbol_H-M 'P 21/c'
_cod_database_code 2100141

loop_
_symmetry_equiv_pos_as_xyz
'x, y, z'
'x, -y+1/2, z+1/2'
'-x, -y, -z'
'-x, y+1/2, -z+1/2'

loop_
_atom_site_label
_atom_site_fract_x
_atom_site_fract_y
_atom_site_fract_z
_atom_site_U_iso_or_equiv
_atom_site_adp_type
_atom_site_calc_flag
_atom_site_refinement_flags
_atom_site_occupancy
_atom_site_disorder_assembly
_atom_site_disorder_group
_atom_site_type_symbol
N1 0.2572(4) 0.3057(5) 0.23850(13) 0.0359(8) Uani d . 1 . . N
C1 0.3679(6) 0.3800(7) 0.28155(19) 0.0469(12) Uani d . 1 . . C
O1 0.4498(4) 0.5353(6) 0.28135(13) 0.0664(10) Uani d . 1 . . O
C2 0.1811(5) 0.1229(7) 0.25127(18) 0.0392(11) Uani d . 1 . . C
O2 0.0761(4) 0.0303(5) 0.22220(12) 0.0498(8) Uani d . 1 . . O
C3 0.2518(5) 0.0768(7) 0.30601(17) 0.0418(11) Uani d . 1 . . C
C4 0.2227(6) -0.0859(7) 0.3380(2) 0.0492(12) Uani d . 1 . . C
C5 0.3031(6) -0.0746(8) 0.3891(2) 0.0519(13) Uani d . 1 . . C
N5 0.2700(6) -0.2417(8) 0.4253(2) 0.0704(14) Uani d . 1 . . N
O51 0.3144(5) -0.2137(7) 0.47317(17) 0.1032(15) Uani d . 1 . . O
O52 0.2001(6) -0.3948(7) 0.40603(19) 0.0953(15) Uani d . 1 . . O
C6 0.4063(6) 0.0804(9) 0.4095(2) 0.0590(14) Uani d . 1 . . C
C7 0.4379(6) 0.2369(8) 0.3764(2) 0.0552(13) Uani d . 1 . . C
C8 0.3598(6) 0.2327(7) 0.32509(18) 0.0428(12) Uani d . 1 . . C
C11 0.2265(5) 0.3960(7) 0.18761(18) 0.0387(11) Uani d . 1 . . C
C12 0.2393(5) 0.2767(7) 0.14373(17) 0.0411(11) Uani d . 1 . . C
C13 0.1986(5) 0.3555(7) 0.09433(17) 0.0457(11) Uani d . 1 . . C
C14 0.1423(6) 0.5562(8) 0.0878(2) 0.0530(13) Uani d . 1 . . C
C15 0.1326(5) 0.6747(8) 0.1317(2) 0.0500(12) Uani d . 1 . . C
C16 0.1756(5) 0.5957(7) 0.1812(2) 0.0471(12) Uani d . 1 . . C
I13 0.21726(5) 0.16750(6) 0.029415(13) 0.06463(15) Uani d . 1 . . I
H4 0.1537 -0.1950 0.3259 0.059 Uiso calc R 1 . . H
H6 0.4538 0.0803 0.4447 0.071 Uiso calc R 1 . . H
H7 0.5104 0.3429 0.3885 0.066 Uiso calc R 1 . . H
H12 0.2758 0.1425 0.1480 0.049 Uiso calc R 1 . . H
H14 0.1117 0.6094 0.0543 0.064 Uiso calc R 1 . . H
H15 0.0966 0.8092 0.1276 0.060 Uiso calc R 1 . . H
H16 0.1704 0.6773 0.2106 0.057 Uiso calc R 1 . . H

loop_
_atom_site_aniso_label
_atom_site_aniso_U_11
_atom_site_aniso_U_22
_atom_site_aniso_U_33
_atom_site_aniso_U_12
_atom_site_aniso_U_13
_atom_site_aniso_U_23
N1 0.039(2) 0.033(2) 0.0355(19) -0.0005(18) 0.0049(16) -0.0012(17)
C1 0.047(3) 0.044(3) 0.051(3) 0.000(3) 0.011(2) -0.004(2)
O1 0.071(2) 0.064(3) 0.061(2) -0.029(2) -0.0007(18) 0.0007(19)
C2 0.036(3) 0.036(3) 0.047(3) 0.002(2) 0.012(2) -0.009(2)
O2 0.061(2) 0.0348(19) 0.053(2) -0.0075(17) 0.0065(17) -0.0059(16)
C3 0.034(3) 0.048(3) 0.045(3) 0.009(2) 0.009(2) 0.005(2)
C4 0.043(3) 0.045(3) 0.062(3) 0.007(2) 0.014(3) 0.002(2)
C5 0.047(3) 0.061(4) 0.051(3) 0.019(3) 0.018(3) 0.016(3)
N5 0.067(3) 0.072(4) 0.074(4) 0.016(3) 0.018(3) 0.031(3)
O51 0.125(4) 0.126(4) 0.057(3) 0.001(3) 0.011(3) 0.040(3)
O52 0.119(4) 0.069(3) 0.101(4) -0.009(3) 0.024(3) 0.024(3)
C6 0.056(3) 0.076(4) 0.045(3) 0.010(3) 0.008(3) -0.002(3)
C7 0.050(3) 0.060(3) 0.055(3) 0.000(2) 0.007(3) 0.003(3)
C8 0.041(3) 0.050(3) 0.040(3) -0.002(2) 0.015(2) -0.001(2)
C11 0.035(3) 0.034(3) 0.048(3) -0.003(2) 0.007(2) 0.001(2)
C12 0.047(3) 0.032(3) 0.044(3) 0.003(2) 0.003(2) -0.002(2)
C13 0.043(3) 0.048(3) 0.046(3) -0.009(3) 0.006(2) 0.003(2)
C14 0.050(3) 0.056(4) 0.052(3) -0.009(3) 0.001(2) 0.018(3)
C15 0.050(3) 0.033(3) 0.067(3) 0.002(3) 0.009(2) 0.006(3)
C16 0.050(3) 0.035(3) 0.058(3) -0.005(2) 0.013(2) -0.003(2)
I13 0.0827(3) 0.0657(3) 0.04511(19) -0.0086(2) 0.00785(16) -0.0063(2)

loop_
_atom_type_symbol
_atom_type_description
_atom_type_scat_dispersion_real
_atom_type_scat_dispersion_imag
_atom_type_scat_source
C C 0.0033 0.0016 'International Tables Vol C Tables 4.2.6.8 and 6.1.1.4'
H H 0.0000 0.0000 'International Tables Vol C Tables 4.2.6.8 and 6.1.1.4'
I I -0.4742 1.8119 'International Tables Vol C Tables 4.2.6.8 and 6.1.1.4'
N N 0.0061 0.0033 'International Tables Vol C Tables 4.2.6.8 and 6.1.1.4'
O O 0.0106 0.0060 'International Tables Vol C Tables 4.2.6.8 and 6.1.1.4'

loop_
_geom_angle_atom_site_label_1
_geom_angle_atom_site_label_2
_geom_angle_atom_site_label_3
_geom_angle
C1 N1 C2 111.0(4)
C1 N1 C11 125.9(4)
C2 N1 C11 123.1(3)
O1 C1 N1 124.7(4)
O1 C1 C8 129.1(5)
N1 C1 C8 106.1(4)
O2 C2 N1 124.9(4)
O2 C2 C3 128.9(4)
N1 C2 C3 106.2(4)
C8 C3 C4 120.5(4)
C8 C3 C2 108.8(4)
C4 C3 C2 130.6(5)
C5 C4 C3 115.3(5)
C5 C4 H4 122.3
C3 C4 H4 122.3
C6 C5 C4 125.5(5)
C6 C5 N5 117.4(5)
C4 C5 N5 117.1(5)
O52 N5 O51 125.0(5)
O52 N5 C5 117.8(5)
O51 N5 C5 117.3(6)
C5 C6 C7 118.2(5)
C5 C6 H6 120.9
C7 C6 H6 120.9
C8 C7 C6 118.5(5)
C8 C7 H7 120.8
C6 C7 H7 120.8
C7 C8 C3 122.0(4)
C7 C8 C1 130.2(5)
C3 C8 C1 107.8(4)
C16 C11 C12 119.7(4)
C16 C11 N1 121.1(4)
C12 C11 N1 119.1(4)
C13 C12 C11 120.2(4)
C13 C12 H12 119.9
C11 C12 H12 119.9
C12 C13 C14 120.0(4)
C12 C13 I13 118.7(4)
C14 C13 I13 121.3(4)
C15 C14 C13 119.4(5)
C15 C14 H14 120.3
C13 C14 H14 120.3
C16 C15 C14 120.4(5)
C16 C15 H15 119.8
C14 C15 H15 119.8
C15 C16 C11 120.2(5)
C15 C16 H16 119.9
C11 C16 H16 119.9

loop_
_geom_bond_atom_site_label_1
_geom_bond_atom_site_label_2
_geom_bond_site_symmetry_2
_geom_bond_distance
_geom_bond_publ_flag
N1 C1 . 1.402(6) ?
N1 C2 . 1.404(5) ?
N1 C11 . 1.424(5) ?
C1 O1 . 1.212(5) ?
C1 C8 . 1.486(6) ?
C2 O2 . 1.205(5) ?
C2 C3 . 1.470(6) ?
C3 C8 . 1.382(6) ?
C3 C4 . 1.387(6) ?
C4 C5 . 1.377(7) ?
C4 H4 . 0.9300 ?
C5 C6 . 1.366(7) ?
C5 N5 . 1.486(6) ?
N5 O52 . 1.221(6) ?
N5 O51 . 1.243(6) ?
C6 C7 . 1.378(6) ?
C6 H6 . 0.9300 ?
C7 C8 . 1.376(6) ?
C7 H7 . 0.9300 ?
C11 C16 . 1.376(6) ?
C11 C12 . 1.387(6) ?
C12 C13 . 1.366(6) ?
C12 H12 . 0.9300 ?
C13 C14 . 1.395(6) ?
C13 I13 . 2.095(5) ?
C14 C15 . 1.378(6) ?
C14 H14 . 0.9300 ?
C15 C16 . 1.373(6) ?
C15 H15 . 0.9300 ?
C16 H16 . 0.9300 ?

loop_
_geom_hbond_atom_site_label_D
_geom_hbond_atom_site_label_H
_geom_hbond_atom_site_label_A
_geom_hbond_site_symmetry_A
_geom_hbond_distance_DH
_geom_hbond_distance_HA
_geom_hbond_distance_DA
_geom_hbond_angle_DHA
_geom_hbond_publ_flag
C16 H16 O2 1_565 0.93 2.47 3.181(6) 133 y

loop_
_geom_torsion_atom_site_label_1
_geom_torsion_atom_site_label_2
_geom_torsion_atom_site_label_3
_geom_torsion_atom_site_label_4
_geom_torsion
C2 N1 C1 O1 -179.9(4)
C11 N1 C1 O1 1.9(7)
C2 N1 C1 C8 -0.5(5)
C11 N1 C1 C8 -178.7(4)
C1 N1 C2 O2 177.2(4)
C11 N1 C2 O2 -4.5(6)
C1 N1 C2 C3 -1.2(4)
C11 N1 C2 C3 177.1(4)
O2 C2 C3 C8 -175.7(4)
N1 C2 C3 C8 2.5(5)
O2 C2 C3 C4 2.6(8)
N1 C2 C3 C4 -179.2(4)
C8 C3 C4 C5 2.2(6)
C2 C3 C4 C5 -176.0(4)
C3 C4 C5 C6 -0.1(7)
C3 C4 C5 N5 177.7(4)
C6 C5 N5 O52 -169.1(5)
C4 C5 N5 O52 12.9(7)
C6 C5 N5 O51 11.6(7)
C4 C5 N5 O51 -166.4(4)
C4 C5 C6 C7 -2.0(7)
N5 C5 C6 C7 -179.8(4)
C5 C6 C7 C8 2.1(7)
C6 C7 C8 C3 -0.2(7)
C6 C7 C8 C1 178.9(4)
C4 C3 C8 C7 -2.1(7)
C2 C3 C8 C7 176.4(4)
C4 C3 C8 C1 178.7(4)
C2 C3 C8 C1 -2.8(5)
O1 C1 C8 C7 2.3(8)
N1 C1 C8 C7 -177.1(4)
O1 C1 C8 C3 -178.5(5)
N1 C1 C8 C3 2.1(5)
C1 N1 C11 C16 -54.9(6)
C2 N1 C11 C16 127.0(4)
C1 N1 C11 C12 128.7(4)
C2 N1 C11 C12 -49.4(5)
C16 C11 C12 C13 -1.2(6)
N1 C11 C12 C13 175.2(4)
C11 C12 C13 C14 -0.6(6)
C11 C12 C13 I13 -179.2(3)
C12 C13 C14 C15 1.6(7)
I13 C13 C14 C15 -179.8(3)
C13 C14 C15 C16 -0.9(7)
C14 C15 C16 C11 -1.0(7)
C12 C11 C16 C15 2.0(6)
N1 C11 C16 C15 -174.3(4)

loop_
_cod_related_entry_id
_cod_related_entry_database
_cod_related_entry_code
1 ChemSpider 935447
